data_4089114
loop_
_publ_author_name
'Kirk, Sarah M.'
'Kociok-K\"ohn, Gabriele'
'Jones, Matthew D.'

_publ_section_title
;
 Zirconium vs Aluminum Salalen Initiators for the Production of
 Biopolymers
;
_journal_issue 22
_journal_name_full Organometallics
_journal_page_first 3837
_journal_paper_doi 10.1021/acs.organomet.6b00718
_journal_volume 35
_journal_year 2016
_chemical_absolute_configuration ad
_chemical_formula_moiety 'C40 H58 Al2 N2 O2'
_chemical_formula_sum 'C40 H58 Al2 N2 O2'
_chemical_formula_weight 652.84
_space_group_crystal_system orthorhombic
_space_group_IT_number 43
_space_group_name_Hall 'F 2 -2d'
_space_group_name_H-M_alt 'F d d 2'
_atom_sites_solution_hydrogens geom
_audit_creation_method SHELXL-2014/7
_cell_angle_alpha 90
_cell_angle_beta 90
_cell_angle_gamma 90
_cell_formula_units_Z 8
_cell_length_a 39.9899(3)
_cell_length_b 21.8307(2)
_cell_length_c 9.34980(10)
_cell_measurement_reflns_used 27748
_cell_measurement_temperature 150(2)
_cell_measurement_theta_max 73.2990
_cell_measurement_theta_min 4.4100
_cell_volume 8162.45(13)
_computing_cell_refinement 'CrysAlisPro 1.171.38.43 (Rigaku OD, 2015)'
_computing_data_collection 'CrysAlisPro 1.171.38.43 (Rigaku OD, 2015)'
_computing_data_reduction 'CrysAlisPro 1.171.38.43 (Rigaku OD, 2015)'
_computing_molecular_graphics 'ORTEP3 for Windows - Farrugia, L. J. J. Appl. Crystallogr. 1997, 30, 565'
_computing_publication_material
;
 'WinGX publication routines, Farrugia, 
 L. J., J. Appl. Crystallogr., 1999, 32, 837-838
;
_computing_structure_refinement
;
 SHELXL-2014/8 (Sheldrick, 2014)
 Sheldrick GM (2008) Acta Crystallogr A64:112--122 and 
 C. B. H\"ubschle, G. M. Sheldrick and B. Dittrich
 ShelXle: a Qt graphical user interface for SHELXL
 J. Appl. Cryst., 44, (2011) 1281-1284.
;
_computing_structure_solution
; 
 SHELXT
 Sheldrick, G. M. (2008). Acta Cryst. A64, 112-122.
;
_diffrn_ambient_environment N~2~
_diffrn_ambient_temperature 150.00(10)
_diffrn_detector 'CCD plate'
_diffrn_detector_area_resol_mean 8.1150
_diffrn_detector_type EosS2
_diffrn_measured_fraction_theta_full 1.000
_diffrn_measured_fraction_theta_max 0.998
_diffrn_measurement_device 'four-circle diffractometer'
_diffrn_measurement_device_type 'SuperNova, Dual, Cu at zero, EosS2'
_diffrn_measurement_method '\w scans'
_diffrn_radiation_monochromator mirror
_diffrn_radiation_probe x-ray
_diffrn_radiation_type 'Cu K\a'
_diffrn_radiation_wavelength 1.54184
_diffrn_reflns_av_R_equivalents 0.0275
_diffrn_reflns_av_unetI/netI 0.0117
_diffrn_reflns_Laue_measured_fraction_full 1.000
_diffrn_reflns_Laue_measured_fraction_max 0.998
_diffrn_reflns_limit_h_max 49
_diffrn_reflns_limit_h_min -49
_diffrn_reflns_limit_k_max 27
_diffrn_reflns_limit_k_min -27
_diffrn_reflns_limit_l_max 10
_diffrn_reflns_limit_l_min -11
_diffrn_reflns_number 33608
_diffrn_reflns_point_group_measured_fraction_full 0.941
_diffrn_reflns_point_group_measured_fraction_max 0.936
_diffrn_reflns_theta_full 67.684
_diffrn_reflns_theta_max 73.442
_diffrn_reflns_theta_min 4.423
_diffrn_source 'micro-focus sealed X-ray tube'
_diffrn_source_type 'SuperNova (Cu) X-ray Source'
_exptl_absorpt_coefficient_mu 0.885
_exptl_absorpt_correction_T_max 1.00000
_exptl_absorpt_correction_T_min 0.50412
_exptl_absorpt_correction_type multi-scan
_exptl_absorpt_process_details
;
CrysAlisPro 1.171.38.43 (Rigaku Oxford Diffraction, 2015)
Empirical absorption correction using spherical harmonics,
 implemented in SCALE3 ABSPACK scaling algorithm.
;
_exptl_crystal_colour yellow
_exptl_crystal_density_diffrn 1.062
_exptl_crystal_description prism
_exptl_crystal_F_000 2832
_exptl_crystal_size_max 0.300
_exptl_crystal_size_mid 0.250
_exptl_crystal_size_min 0.200
_refine_diff_density_max 0.162
_refine_diff_density_min -0.147
_refine_diff_density_rms 0.033
_refine_ls_abs_structure_details
;
 Flack x determined using 1642 quotients [(I+)-(I-)]/[(I+)+(I-)]
 (Parsons, Flack and Wagner, Acta Cryst. B69 (2013) 249-259).
;
_refine_ls_abs_structure_Flack -0.002(6)
_refine_ls_extinction_method none
_refine_ls_goodness_of_fit_ref 1.102
_refine_ls_hydrogen_treatment constr
_refine_ls_matrix_type full
_refine_ls_number_parameters 216
_refine_ls_number_reflns 3849
_refine_ls_number_restraints 1
_refine_ls_restrained_S_all 1.102
_refine_ls_R_factor_all 0.0242
_refine_ls_R_factor_gt 0.0242
_refine_ls_shift/su_max 0.002
_refine_ls_shift/su_mean 0.000
_refine_ls_structure_factor_coef Fsqd
_refine_ls_weighting_details 'w=1/[\s^2^(Fo^2^)+(0.0398P)^2^+4.0471P] where P=(Fo^2^+2Fc^2^)/3'
_refine_ls_weighting_scheme calc
_refine_ls_wR_factor_gt 0.0660
_refine_ls_wR_factor_ref 0.0660
_reflns_Friedel_coverage 0.762
_reflns_Friedel_fraction_full 0.874
_reflns_Friedel_fraction_max 0.865
_reflns_number_gt 3836
_reflns_number_total 3849
_reflns_threshold_expression 'I > 2\s(I)'
_cod_data_source_file om6b00718_si_002.cif
_cod_data_source_block Al_2_2_Me4
_cod_database_code 4089114
_shelx_shelxl_version_number 2014/7
_shelx_space_group_comment
;
The symmetry employed for this shelxl refinement is uniquely defined
by the following loop, which should always be used as a source of
symmetry information in preference to the above space-group names.
They are only intended as comments.
;
_shelx_estimated_absorpt_t_min 0.777
_shelx_estimated_absorpt_t_max 0.843
_oxdiff_exptl_absorpt_empirical_full_min 0.698
_oxdiff_exptl_absorpt_empirical_full_max 1.453
_oxdiff_exptl_absorpt_empirical_details
;
Empirical correction (ABSPACK) includes:
- Absorption correction using spherical harmonics
- Frame scaling
;

loop_
_space_group_symop_operation_xyz
'x, y, z'
'-x, -y, z'
'-x+1/4, y+1/4, z+1/4'
'x+1/4, -y+1/4, z+1/4'
'x, y+1/2, z+1/2'
'-x, -y+1/2, z+1/2'
'-x+1/4, y+3/4, z+3/4'
'x+1/4, -y+3/4, z+3/4'
'x+1/2, y, z+1/2'
'-x+1/2, -y, z+1/2'
'-x+3/4, y+1/4, z+3/4'
'x+3/4, -y+1/4, z+3/4'
'x+1/2, y+1/2, z'
'-x+1/2, -y+1/2, z'
'-x+3/4, y+3/4, z+1/4'
'x+3/4, -y+3/4, z+1/4'

loop_
_atom_site_label
_atom_site_type_symbol
_atom_site_fract_x
_atom_site_fract_y
_atom_site_fract_z
_atom_site_U_iso_or_equiv
_atom_site_adp_type
_atom_site_occupancy
_atom_site_site_symmetry_order
_atom_site_calc_flag
_atom_site_refinement_flags_posn
_atom_site_refinement_flags_adp
Al1 Al 0.57386(2) 0.45457(2) 0.59034(5) 0.02020(11) Uani 1 1 d . .
N1 N 0.52543(3) 0.45030(5) 0.54740(14) 0.0184(3) Uani 1 1 d . .
O1 O 0.57086(3) 0.40654(6) 0.74181(13) 0.0298(3) Uani 1 1 d . .
C1 C 0.58531(5) 0.53794(9) 0.6461(3) 0.0466(6) Uani 1 1 d . .
H1A H 0.6096 0.5415 0.6560 0.070 Uiso 1 1 calc R U
H1B H 0.5746 0.5476 0.7377 0.070 Uiso 1 1 calc R U
H1C H 0.5775 0.5666 0.5728 0.070 Uiso 1 1 calc R U
C2 C 0.60054(4) 0.41511(9) 0.4433(2) 0.0336(4) Uani 1 1 d . .
H2A H 0.5904 0.3758 0.4178 0.050 Uiso 1 1 calc R U
H2B H 0.6232 0.4082 0.4794 0.050 Uiso 1 1 calc R U
H2C H 0.6015 0.4414 0.3586 0.050 Uiso 1 1 calc R U
C3 C 0.54551(4) 0.38274(6) 0.81198(17) 0.0205(3) Uani 1 1 d . .
C4 C 0.51223(4) 0.39195(6) 0.76370(16) 0.0198(3) Uani 1 1 d . .
C5 C 0.48507(4) 0.36569(7) 0.83873(19) 0.0233(3) Uani 1 1 d . .
H5 H 0.4629 0.3724 0.8053 0.028 Uiso 1 1 calc R U
C6 C 0.48997(4) 0.33079(7) 0.95844(18) 0.0241(3) Uani 1 1 d . .
C7 C 0.52329(4) 0.32172(7) 1.00279(18) 0.0238(3) Uani 1 1 d . .
H7 H 0.5270 0.2972 1.0852 0.029 Uiso 1 1 calc R U
C8 C 0.55111(4) 0.34602(7) 0.93479(18) 0.0216(3) Uani 1 1 d . .
C9 C 0.46136(4) 0.30141(8) 1.0437(2) 0.0332(4) Uani 1 1 d . .
C10 C 0.46523(6) 0.23185(10) 1.0389(4) 0.0600(7) Uani 1 1 d . .
H10A H 0.4648 0.2180 0.9392 0.090 Uiso 1 1 calc R U
H10B H 0.4468 0.2127 1.0914 0.090 Uiso 1 1 calc R U
H10C H 0.4865 0.2202 1.0829 0.090 Uiso 1 1 calc R U
C11 C 0.42716(5) 0.31685(11) 0.9805(3) 0.0458(5) Uani 1 1 d . .
H11A H 0.4097 0.2961 1.0357 0.069 Uiso 1 1 calc R U
H11B H 0.4263 0.3031 0.8808 0.069 Uiso 1 1 calc R U
H11C H 0.4236 0.3612 0.9844 0.069 Uiso 1 1 calc R U
C12 C 0.46257(7) 0.32424(16) 1.1989(3) 0.0671(8) Uani 1 1 d . .
H12A H 0.4433 0.3081 1.2515 0.101 Uiso 1 1 calc R U
H12B H 0.4619 0.3691 1.1999 0.101 Uiso 1 1 calc R U
H12C H 0.4833 0.3101 1.2442 0.101 Uiso 1 1 calc R U
C13 C 0.58686(4) 0.33444(8) 0.98933(19) 0.0275(3) Uani 1 1 d . .
C14 C 0.58677(5) 0.29415(9) 1.1236(2) 0.0397(5) Uani 1 1 d . .
H14A H 0.5731 0.3136 1.1979 0.060 Uiso 1 1 calc R U
H14B H 0.6097 0.2893 1.1586 0.060 Uiso 1 1 calc R U
H14C H 0.5774 0.2539 1.1003 0.060 Uiso 1 1 calc R U
C15 C 0.60343(4) 0.39583(9) 1.0289(2) 0.0331(4) Uani 1 1 d . .
H15A H 0.6258 0.3882 1.0679 0.050 Uiso 1 1 calc R U
H15B H 0.5898 0.4169 1.1007 0.050 Uiso 1 1 calc R U
H15C H 0.6053 0.4215 0.9433 0.050 Uiso 1 1 calc R U
C16 C 0.60779(4) 0.30169(9) 0.8742(2) 0.0375(4) Uani 1 1 d . .
H16A H 0.5978 0.2618 0.8528 0.056 Uiso 1 1 calc R U
H16B H 0.6307 0.2958 0.9093 0.056 Uiso 1 1 calc R U
H16C H 0.6083 0.3267 0.7871 0.056 Uiso 1 1 calc R U
C17 C 0.50441(4) 0.42379(6) 0.63401(17) 0.0198(3) Uani 1 1 d . .
H17 H 0.4814 0.4258 0.6084 0.024 Uiso 1 1 calc R U
C18 C 0.51205(4) 0.47660(6) 0.41849(17) 0.0192(3) Uani 1 1 d . .
C19 C 0.52398(4) 0.45459(7) 0.28810(19) 0.0254(3) Uani 1 1 d . .
H19 H 0.5406 0.4235 0.2875 0.031 Uiso 1 1 calc R U
C20 C 0.51207(5) 0.47714(7) 0.1598(2) 0.0298(4) Uani 1 1 d . .
H20 H 0.5204 0.4614 0.0719 0.036 Uiso 1 1 calc R U

loop_
_atom_site_aniso_label
_atom_site_aniso_U_11
_atom_site_aniso_U_22
_atom_site_aniso_U_33
_atom_site_aniso_U_23
_atom_site_aniso_U_13
_atom_site_aniso_U_12
Al1 0.01946(19) 0.0222(2) 0.0189(2) -0.00137(17) 0.00275(16) -0.00175(15)
N1 0.0220(6) 0.0176(5) 0.0156(7) -0.0006(5) -0.0006(5) 0.0007(4)
O1 0.0197(5) 0.0467(7) 0.0229(6) 0.0095(5) -0.0016(4) -0.0045(5)
C1 0.0262(8) 0.0333(9) 0.0803(18) -0.0191(10) 0.0030(9) -0.0049(7)
C2 0.0272(8) 0.0458(10) 0.0278(10) -0.0084(8) 0.0029(7) 0.0056(7)
C3 0.0214(6) 0.0234(6) 0.0165(8) -0.0014(6) 0.0011(6) -0.0008(5)
C4 0.0222(7) 0.0196(6) 0.0177(8) 0.0013(6) 0.0004(6) 0.0009(5)
C5 0.0193(6) 0.0251(7) 0.0254(9) 0.0046(6) 0.0003(6) 0.0009(5)
C6 0.0246(7) 0.0248(7) 0.0228(9) 0.0049(6) 0.0017(6) 0.0001(6)
C7 0.0279(7) 0.0239(7) 0.0196(8) 0.0046(6) -0.0022(6) 0.0018(6)
C8 0.0228(7) 0.0234(6) 0.0186(8) -0.0014(6) -0.0027(6) 0.0023(6)
C9 0.0280(8) 0.0414(9) 0.0303(10) 0.0148(8) 0.0019(7) -0.0066(7)
C10 0.0440(11) 0.0442(11) 0.092(2) 0.0332(12) 0.0024(12) -0.0116(9)
C11 0.0257(9) 0.0631(13) 0.0484(14) 0.0217(10) 0.0075(8) -0.0031(8)
C12 0.0531(14) 0.115(2) 0.0331(13) 0.0046(14) 0.0134(10) -0.0360(15)
C13 0.0246(7) 0.0333(8) 0.0246(9) 0.0019(7) -0.0068(7) 0.0022(6)
C14 0.0331(9) 0.0486(11) 0.0376(12) 0.0141(8) -0.0124(8) 0.0033(8)
C15 0.0305(8) 0.0439(10) 0.0249(9) -0.0026(7) -0.0077(7) -0.0051(7)
C16 0.0275(8) 0.0451(10) 0.0398(12) -0.0070(8) -0.0053(7) 0.0106(7)
C17 0.0191(6) 0.0192(6) 0.0209(8) -0.0001(5) -0.0011(5) 0.0006(5)
C18 0.0225(6) 0.0189(6) 0.0161(8) -0.0002(6) -0.0013(6) -0.0021(6)
C19 0.0316(8) 0.0240(7) 0.0207(8) -0.0025(6) 0.0005(6) 0.0041(6)
C20 0.0415(9) 0.0308(8) 0.0172(8) -0.0044(7) 0.0034(7) 0.0040(7)

loop_
_atom_type_symbol
_atom_type_description
_atom_type_scat_dispersion_real
_atom_type_scat_dispersion_imag
_atom_type_scat_source
C C 0.0181 0.0091 'International Tables Vol C Tables 4.2.6.8 and 6.1.1.4'
H H 0.0000 0.0000 'International Tables Vol C Tables 4.2.6.8 and 6.1.1.4'
Al Al 0.2130 0.2455 'International Tables Vol C Tables 4.2.6.8 and 6.1.1.4'
N N 0.0311 0.0180 'International Tables Vol C Tables 4.2.6.8 and 6.1.1.4'
O O 0.0492 0.0322 'International Tables Vol C Tables 4.2.6.8 and 6.1.1.4'

loop_
_geom_angle_atom_site_label_1
_geom_angle_atom_site_label_2
_geom_angle_atom_site_label_3
_geom_angle
_geom_angle_site_symmetry_1
_geom_angle_site_symmetry_3
O1 Al1 C2 109.96(8) . .
O1 Al1 C1 110.85(10) . .
C2 Al1 C1 118.35(9) . .
O1 Al1 N1 93.92(5) . .
C2 Al1 N1 111.91(7) . .
C1 Al1 N1 109.16(7) . .
C17 N1 C18 117.25(12) . .
C17 N1 Al1 121.74(10) . .
C18 N1 Al1 121.00(10) . .
C3 O1 Al1 133.39(10) . .
Al1 C1 H1A 109.5 . .
Al1 C1 H1B 109.5 . .
H1A C1 H1B 109.5 . .
Al1 C1 H1C 109.5 . .
H1A C1 H1C 109.5 . .
H1B C1 H1C 109.5 . .
Al1 C2 H2A 109.5 . .
Al1 C2 H2B 109.5 . .
H2A C2 H2B 109.5 . .
Al1 C2 H2C 109.5 . .
H2A C2 H2C 109.5 . .
H2B C2 H2C 109.5 . .
O1 C3 C8 120.39(13) . .
O1 C3 C4 120.56(14) . .
C8 C3 C4 119.03(13) . .
C5 C4 C3 120.33(13) . .
C5 C4 C17 116.66(13) . .
C3 C4 C17 122.87(13) . .
C6 C5 C4 121.42(14) . .
C6 C5 H5 119.3 . .
C4 C5 H5 119.3 . .
C5 C6 C7 117.02(14) . .
C5 C6 C9 123.44(14) . .
C7 C6 C9 119.54(15) . .
C8 C7 C6 124.73(15) . .
C8 C7 H7 117.6 . .
C6 C7 H7 117.6 . .
C7 C8 C3 117.46(14) . .
C7 C8 C13 122.03(15) . .
C3 C8 C13 120.51(14) . .
C10 C9 C11 107.37(17) . .
C10 C9 C12 110.4(2) . .
C11 C9 C12 108.8(2) . .
C10 C9 C6 108.94(16) . .
C11 C9 C6 111.96(15) . .
C12 C9 C6 109.38(16) . .
C9 C10 H10A 109.5 . .
C9 C10 H10B 109.5 . .
H10A C10 H10B 109.5 . .
C9 C10 H10C 109.5 . .
H10A C10 H10C 109.5 . .
H10B C10 H10C 109.5 . .
C9 C11 H11A 109.5 . .
C9 C11 H11B 109.5 . .
H11A C11 H11B 109.5 . .
C9 C11 H11C 109.5 . .
H11A C11 H11C 109.5 . .
H11B C11 H11C 109.5 . .
C9 C12 H12A 109.5 . .
C9 C12 H12B 109.5 . .
H12A C12 H12B 109.5 . .
C9 C12 H12C 109.5 . .
H12A C12 H12C 109.5 . .
H12B C12 H12C 109.5 . .
C14 C13 C8 111.31(14) . .
C14 C13 C16 107.91(15) . .
C8 C13 C16 110.46(14) . .
C14 C13 C15 107.68(15) . .
C8 C13 C15 109.66(13) . .
C16 C13 C15 109.76(15) . .
C13 C14 H14A 109.5 . .
C13 C14 H14B 109.5 . .
H14A C14 H14B 109.5 . .
C13 C14 H14C 109.5 . .
H14A C14 H14C 109.5 . .
H14B C14 H14C 109.5 . .
C13 C15 H15A 109.5 . .
C13 C15 H15B 109.5 . .
H15A C15 H15B 109.5 . .
C13 C15 H15C 109.5 . .
H15A C15 H15C 109.5 . .
H15B C15 H15C 109.5 . .
C13 C16 H16A 109.5 . .
C13 C16 H16B 109.5 . .
H16A C16 H16B 109.5 . .
C13 C16 H16C 109.5 . .
H16A C16 H16C 109.5 . .
H16B C16 H16C 109.5 . .
N1 C17 C4 126.92(13) . .
N1 C17 H17 116.5 . .
C4 C17 H17 116.5 . .
C19 C18 C18 119.03(9) . 2_665
C19 C18 N1 117.89(12) . .
C18 C18 N1 123.07(7) 2_665 .
C20 C19 C18 121.24(14) . .
C20 C19 H19 119.4 . .
C18 C19 H19 119.4 . .
C19 C20 C20 119.72(10) . 2_665
C19 C20 H20 120.1 . .
C20 C20 H20 120.1 2_665 .

loop_
_geom_bond_atom_site_label_1
_geom_bond_atom_site_label_2
_geom_bond_distance
_geom_bond_site_symmetry_2
Al1 O1 1.7662(13) .
Al1 C2 1.9415(18) .
Al1 C1 1.9478(18) .
Al1 N1 1.9797(13) .
N1 C17 1.303(2) .
N1 C18 1.4383(19) .
O1 C3 1.3145(18) .
C1 H1A 0.9800 .
C1 H1B 0.9800 .
C1 H1C 0.9800 .
C2 H2A 0.9800 .
C2 H2B 0.9800 .
C2 H2C 0.9800 .
C3 C8 1.418(2) .
C3 C4 1.420(2) .
C4 C5 1.415(2) .
C4 C17 1.432(2) .
C5 C6 1.368(2) .
C5 H5 0.9500 .
C6 C7 1.410(2) .
C6 C9 1.535(2) .
C7 C8 1.387(2) .
C7 H7 0.9500 .
C8 C13 1.539(2) .
C9 C10 1.527(3) .
C9 C11 1.528(3) .
C9 C12 1.535(3) .
C10 H10A 0.9800 .
C10 H10B 0.9800 .
C10 H10C 0.9800 .
C11 H11A 0.9800 .
C11 H11B 0.9800 .
C11 H11C 0.9800 .
C12 H12A 0.9800 .
C12 H12B 0.9800 .
C12 H12C 0.9800 .
C13 C14 1.533(3) .
C13 C16 1.540(3) .
C13 C15 1.540(2) .
C14 H14A 0.9800 .
C14 H14B 0.9800 .
C14 H14C 0.9800 .
C15 H15A 0.9800 .
C15 H15B 0.9800 .
C15 H15C 0.9800 .
C16 H16A 0.9800 .
C16 H16B 0.9800 .
C16 H16C 0.9800 .
C17 H17 0.9500 .
C18 C19 1.395(2) .
C18 C18 1.405(3) 2_665
C19 C20 1.382(3) .
C19 H19 0.9500 .
C20 C20 1.388(3) 2_665
C20 H20 0.9500 .

loop_
_geom_torsion_atom_site_label_1
_geom_torsion_atom_site_label_2
_geom_torsion_atom_site_label_3
_geom_torsion_atom_site_label_4
_geom_torsion
_geom_torsion_site_symmetry_1
_geom_torsion_site_symmetry_4
C2 Al1 O1 C3 -122.53(16) . .
C1 Al1 O1 C3 104.70(16) . .
N1 Al1 O1 C3 -7.52(16) . .
Al1 O1 C3 C8 -178.59(12) . .
Al1 O1 C3 C4 3.2(2) . .
O1 C3 C4 C5 179.32(14) . .
C8 C3 C4 C5 1.1(2) . .
O1 C3 C4 C17 3.8(2) . .
C8 C3 C4 C17 -174.42(13) . .
C3 C4 C5 C6 -0.3(2) . .
C17 C4 C5 C6 175.51(14) . .
C4 C5 C6 C7 -0.6(2) . .
C4 C5 C6 C9 179.90(15) . .
C5 C6 C7 C8 0.7(2) . .
C9 C6 C7 C8 -179.79(15) . .
C6 C7 C8 C3 0.2(2) . .
C6 C7 C8 C13 179.79(15) . .
O1 C3 C8 C7 -179.24(14) . .
C4 C3 C8 C7 -1.0(2) . .
O1 C3 C8 C13 1.1(2) . .
C4 C3 C8 C13 179.33(14) . .
C5 C6 C9 C10 117.6(2) . .
C7 C6 C9 C10 -62.0(2) . .
C5 C6 C9 C11 -1.0(3) . .
C7 C6 C9 C11 179.42(17) . .
C5 C6 C9 C12 -121.7(2) . .
C7 C6 C9 C12 58.7(2) . .
C7 C8 C13 C14 -0.2(2) . .
C3 C8 C13 C14 179.48(15) . .
C7 C8 C13 C16 119.70(17) . .
C3 C8 C13 C16 -60.67(19) . .
C7 C8 C13 C15 -119.20(17) . .
C3 C8 C13 C15 60.43(19) . .
C18 N1 C17 C4 176.47(13) . .
Al1 N1 C17 C4 -3.6(2) . .
C5 C4 C17 N1 -178.74(14) . .
C3 C4 C17 N1 -3.1(2) . .
C17 N1 C18 C19 -120.33(15) . .
Al1 N1 C18 C19 59.72(15) . .
C17 N1 C18 C18 60.2(2) . 2_665
Al1 N1 C18 C18 -119.71(17) . 2_665
C18 C18 C19 C20 -1.2(3) 2_665 .
N1 C18 C19 C20 179.32(16) . .
C18 C19 C20 C20 0.4(3) . 2_665
